data_2002683
loop_
_publ_author_name
'Lang, Ch'
'Mueller-Buschbaum, Hk'

_publ_section_title 'Ueber ein neues Oxoiridat(IV): Ba7 Ir6 O19'
_journal_name_full
;
Monatshefte fuer Chemie und verwandte Teile anderer Wissenschaften
(109,1978-)
;
_journal_page_first 705
_journal_page_last 710
_journal_paper_doi 10.1007/BF00809961
_journal_volume 120
_journal_year 1989
_chemical_formula_structural 'Ba7 (Ir6 O19)'
_chemical_formula_sum 'Ba7 Ir6 O19'
_chemical_name_systematic 'Heptabarium hexairidate(IV)'
_space_group_IT_number 12
_symmetry_cell_setting monoclinic
_symmetry_Int_Tables_number 12
_symmetry_space_group_name_Hall '-C 2y'
_symmetry_space_group_name_H-M 'C 1 2/m 1'
_cell_angle_alpha 90
_cell_angle_beta 99.58(8)
_cell_angle_gamma 90
_cell_formula_units_Z 2
_cell_length_a 14.913(11)
_cell_length_b 5.778(2)
_cell_length_c 10.979(15)
_cell_volume 932.8
_refine_ls_R_factor_all 0.106
_cod_database_code 2002683

loop_
_symmetry_equiv_pos_as_xyz
x,y,z
x,-y,z
-x,-y,-z
-x,y,-z
1/2+x,1/2+y,z
1/2+x,1/2-y,z
1/2-x,1/2-y,-z
1/2-x,1/2+y,-z

loop_
_atom_site_label
_atom_site_type_symbol
_atom_site_symmetry_multiplicity
_atom_site_Wyckoff_symbol
_atom_site_fract_x
_atom_site_fract_y
_atom_site_fract_z
_atom_site_occupancy
_atom_site_attached_hydrogens
_atom_site_calc_flag
Ir1 Ir4+ 4 i 0.0239(5) 0. 0.3265(12) 1. 0 d
Ir2 Ir4+ 4 i 0.3642(5) 0. 0.2193(10) 1. 0 d
Ir3 Ir4+ 4 i 0.1829(6) 0. 0.2682(13) 1. 0 d
Ba1 Ba2+ 4 i 0.7989(8) 0. 0.4075(15) 1. 0 d
Ba2 Ba2+ 4 i 0.5738(8) 0. 0.1669(16) 1. 0 d
Ba3 Ba2+ 4 i 0.8527(8) 0. 0.0529(16) 1. 0 d
Ba4 Ba2+ 2 d 0. 0.5 0.5 1. 0 d
O1 O2- 8 j 0.630(5) 0.733(1) 0.395(11) 1. 0 d
O2 O2- 8 j 0.248(4) 0.763(11) 0.178(10) 1. 0 d
O3 O2- 8 j 0.434(5) 0.235(12) 0.294(12) 1. 0 d
O4 O2- 4 i 0.394(9) 0. 0.056(19) 1. 0 d
O5 O2- 4 i 0.055(7) 0. 0.169(16) 1. 0 d
O6 O2- 4 i 0.690(8) 0. 0.600(18) 1. 0 d
O7 O2- 2 c 0. 0. 0.5 1. 0 d

loop_
_atom_type_symbol
_atom_type_oxidation_number
Ir4+ 4.000
Ba2+ 2.000
O2- -2.000
